data_7249128
loop_
_publ_author_name
'Almuhana, Asia R. Y.'
'Griffin, Sarah L.'
'Champness, Neil R.'

_publ_section_title
;
 Amidinium&#x22EF;phosphonate charge assisted hydrogen-bonded organic
 frameworks: influence of diverse intermolecular interactions
;
_journal_issue 34
_journal_name_full CrystEngComm
_journal_page_first 4643
_journal_page_last 4648
_journal_paper_doi 10.1039/D4CE00479E
_journal_volume 26
_journal_year 2024
_chemical_formula_moiety 'C18 H18 N O5 P'
_chemical_formula_sum 'C18 H18 N O5 P'
_chemical_formula_weight 359.30
_space_group_crystal_system monoclinic
_space_group_IT_number 14
_space_group_name_Hall '-P 2yn'
_space_group_name_H-M_alt 'P 1 21/n 1'
_atom_sites_solution_hydrogens geom
_audit_creation_date 2024-03-25
_audit_creation_method
;
Olex2 1.5
(compiled 2024.02.16 svn.r378c4104 for OlexSys, GUI svn.r6928)
;
_audit_update_record
;
2024-05-03 deposited with the CCDC.	2024-07-18 downloaded from the CCDC.
;
_cell_angle_alpha 90
_cell_angle_beta 97.9423(6)
_cell_angle_gamma 90
_cell_formula_units_Z 4
_cell_length_a 5.51236(3)
_cell_length_b 15.23409(8)
_cell_length_c 19.29148(11)
_cell_measurement_reflns_used 23833
_cell_measurement_temperature 100.00(10)
_cell_measurement_theta_max 78.4910
_cell_measurement_theta_min 2.8920
_cell_volume 1604.478(15)
_computing_cell_refinement 'CrysAlisPro 1.171.41.113a (Rigaku OD, 2021)'
_computing_data_collection 'CrysAlisPro 1.171.41.113a (Rigaku OD, 2021)'
_computing_data_reduction 'CrysAlisPro 1.171.41.113a (Rigaku OD, 2021)'
_computing_molecular_graphics 'Olex2 1.5 (Dolomanov et al., 2009)'
_computing_publication_material 'Olex2 1.5 (Dolomanov et al., 2009)'
_computing_structure_refinement 'SHELXL 2019/3 (Sheldrick, 2015)'
_computing_structure_solution 'SHELXT 2018/2 (Sheldrick, 2018)'
_diffrn_ambient_temperature 100.15
_diffrn_detector_area_resol_mean 10.0000
_diffrn_detector_type HyPix
_diffrn_measured_fraction_theta_full 0.999
_diffrn_measured_fraction_theta_max 0.944
_diffrn_measurement_details
;
List of Runs (angles in degrees, time in seconds):

  # Type    Start    End  Width  t~exp~   \w     \q     \k     \f   Frames
#--------------------------------------------------------------------------
  1  \w   -119.00 -55.00   0.50    1.00    --  -47.67-152.00 -46.00  128
  2  \w    -84.00 -11.00   0.50    1.00    --  -47.67 122.00-165.00  146
  3  \w     32.00  93.00   0.50    1.00    --   47.67-122.00 113.00  122
  4  \w     48.00 111.00   0.50    1.00    --   47.67-152.00 -46.00  126
  5  \w   -147.00 -55.00   0.50    4.00    --  -90.00-152.00 -46.00  184
  6  \w   -161.00 -75.00   0.50    4.00    --  -90.00-122.00 113.00  172
  7  \w     48.00 130.00   0.50    4.00    --  110.64-152.00 -46.00  164
  8  \w     97.00 178.00   0.50    4.00    --  110.64 122.00-165.00  162
  9  \w     40.00 110.00   0.50    4.00    --  110.64-122.00 113.00  140
 10  \w    -34.00  27.00   0.50    1.00    --  -47.67  19.00  60.00  122
 11  \w    -34.00  27.00   0.50    1.00    --  -47.67  19.00 150.00  122
 12  \w    -24.00  40.00   0.50    1.00    --   47.67 -38.00-150.00  128
 13  \w    -48.00 -18.00   0.50    4.00    --  -90.00  38.00-120.00   60
 14  \w    -48.00 -18.00   0.50    4.00    --  -90.00  38.00-150.00   60
 15  \w    -48.00 -18.00   0.50    4.00    --  -90.00  38.00  60.00   60
 16  \w    -69.00 -18.00   0.50    4.00    --  -90.00  57.00-180.00  102
 17  \w    -48.00 -18.00   0.50    4.00    --  -90.00  38.00  30.00   60
 18  \w   -161.00 -94.00   0.50    4.00    --  -90.00 -57.00 120.00  134
 19  \w   -161.00-102.00   0.50    4.00    --  -90.00 -99.00 -30.00  118
 20  \w    -48.00 -18.00   0.50    4.00    --  -90.00  38.00 -30.00   60
 21  \w    -69.00 -18.00   0.50    4.00    --  -90.00  57.00-150.00  102
 22  \w   -161.00-105.00   0.50    4.00    --  -90.00 -77.00-150.00  112
 23  \w    -48.00 -18.00   0.50    4.00    --  -90.00  38.00   0.00   60
 24  \w     40.00 111.00   0.50    4.00    --  110.64-125.00-120.00  142
 25  \w     40.00 106.00   0.50    4.00    --  110.64 -99.00 150.00  132
 26  \w     40.00 106.00   0.50    4.00    --  110.64 -99.00 120.00  132
 27  \w   -120.00 -38.00   0.50    1.00    --  -47.67 -38.00 -60.00  164
 28  \w   -120.00 -38.00   0.50    1.00    --  -47.67 -38.00-120.00  164
 29  \w   -120.00 -38.00   0.50    1.00    --  -47.67 -38.00   0.00  164
 30  \w   -120.00 -38.00   0.50    1.00    --  -47.67 -38.00  60.00  164
 31  \w   -120.00 -38.00   0.50    1.00    --  -47.67 -38.00-180.00  164
 32  \w   -120.00 -38.00   0.50    1.00    --  -47.67 -38.00 -30.00  164
 33  \w   -120.00 -38.00   0.50    1.00    --  -47.67 -38.00 120.00  164
 34  \w   -162.00 -83.00   0.50    4.00    --  -90.00 -38.00  30.00  158
 35  \w   -162.00 -79.00   0.50    4.00    --  -90.00 -38.00 150.00  166
 36  \w   -162.00 -79.00   0.50    4.00    --  -90.00 -38.00 -30.00  166
 37  \w     40.00 106.00   0.50    4.00    --  110.64 -99.00 -30.00  132
;
_diffrn_measurement_device 'four-circle diffractometer'
_diffrn_measurement_device_type 'XtaLAB Synergy, Dualflex, HyPix'
_diffrn_measurement_method '\w scans'
_diffrn_radiation_type CuK\a
_diffrn_radiation_wavelength 1.54184
_diffrn_reflns_av_R_equivalents 0.0191
_diffrn_reflns_av_unetI/netI 0.0077
_diffrn_reflns_Laue_measured_fraction_full 0.999
_diffrn_reflns_Laue_measured_fraction_max 0.944
_diffrn_reflns_limit_h_max 6
_diffrn_reflns_limit_h_min -4
_diffrn_reflns_limit_k_max 18
_diffrn_reflns_limit_k_min -18
_diffrn_reflns_limit_l_max 24
_diffrn_reflns_limit_l_min -24
_diffrn_reflns_number 27458
_diffrn_reflns_point_group_measured_fraction_full 0.999
_diffrn_reflns_point_group_measured_fraction_max 0.944
_diffrn_reflns_theta_full 67.684
_diffrn_reflns_theta_max 78.688
_diffrn_reflns_theta_min 3.711
_exptl_absorpt_coefficient_mu 1.796
_exptl_absorpt_correction_T_max 1.00000
_exptl_absorpt_correction_T_min 0.80135
_exptl_absorpt_correction_type multi-scan
_exptl_absorpt_process_details
;
CrysAlisPro 1.171.41.113a (Rigaku Oxford Diffraction, 2021)
Empirical absorption correction using spherical harmonics,
implemented in SCALE3 ABSPACK scaling algorithm.
;
_exptl_crystal_colour 'clear light colourless'
_exptl_crystal_colour_lustre clear
_exptl_crystal_colour_modifier light
_exptl_crystal_colour_primary colourless
_exptl_crystal_density_diffrn 1.487
_exptl_crystal_description block
_exptl_crystal_F_000 752
_exptl_crystal_size_max 0.56
_exptl_crystal_size_mid 0.1
_exptl_crystal_size_min 0.06
_refine_diff_density_max 0.332
_refine_diff_density_min -0.416
_refine_diff_density_rms 0.052
_refine_ls_extinction_method none
_refine_ls_goodness_of_fit_ref 1.046
_refine_ls_hydrogen_treatment constr
_refine_ls_matrix_type full
_refine_ls_number_parameters 228
_refine_ls_number_reflns 3248
_refine_ls_number_restraints 0
_refine_ls_restrained_S_all 1.046
_refine_ls_R_factor_all 0.0305
_refine_ls_R_factor_gt 0.0303
_refine_ls_shift/su_max 0.001
_refine_ls_shift/su_mean 0.000
_refine_ls_structure_factor_coef Fsqd
_refine_ls_weighting_details 'w=1/[\s^2^(Fo^2^)+(0.0424P)^2^+0.9588P] where P=(Fo^2^+2Fc^2^)/3'
_refine_ls_weighting_scheme calc
_refine_ls_wR_factor_gt 0.0800
_refine_ls_wR_factor_ref 0.0802
_reflns_Friedel_coverage 0.000
_reflns_number_gt 3216
_reflns_number_total 3248
_reflns_threshold_expression 'I > 2\s(I)'
_cod_data_source_file d4ce00479e2.cif
_cod_data_source_block aa_ndi_3_repro
_cod_depositor_comments 'Adding full bibliography for 7249127--7249130.cif.'
_cod_original_cell_volume 1604.478(16)
_cod_database_code 7249128
_shelx_shelxl_version_number 2019/3
_shelx_space_group_comment
;
The symmetry employed for this shelxl refinement is uniquely defined
by the following loop, which should always be used as a source of
symmetry information in preference to the above space-group names.
They are only intended as comments.
;
_shelx_estimated_absorpt_t_max 0.900
_shelx_estimated_absorpt_t_min 0.433
_olex2_refinement_description
;
1. Fixed Uiso
 At 1.2 times of:
  All C(H) groups, All C(H,H) groups
 At 1.5 times of:
  All C(H,H,H) groups
2.a Secondary CH2 refined with riding coordinates:
 C2(H2A,H2B), C4(H4A,H4B), C5(H5A,H5B)
2.b Aromatic/amide H refined with riding coordinates:
 C7(H7), C8(H8), C10(H10), C11(H11), C15(H15), C16(H16)
2.c Idealised Me refined as rotating group:
 C1(H1A,H1B,H1C), C3(H3A,H3B,H3C)
;
_olex2_submission_special_instructions 'No special instructions were received'
_oxdiff_exptl_absorpt_empirical_details
;
Empirical correction (ABSPACK) includes:
- Absorption correction using spherical harmonics
- Frame scaling
;

loop_
_space_group_symop_operation_xyz
'x, y, z'
'-x+1/2, y+1/2, -z+1/2'
'-x, -y, -z'
'x-1/2, -y-1/2, z-1/2'

loop_
_atom_site_label
_atom_site_type_symbol
_atom_site_fract_x
_atom_site_fract_y
_atom_site_fract_z
_atom_site_U_iso_or_equiv
_atom_site_adp_type
_atom_site_occupancy
_atom_site_site_symmetry_order
_atom_site_calc_flag
_atom_site_refinement_flags_posn
_atom_site_refinement_flags_adp
_atom_site_refinement_flags_occupancy
_atom_site_disorder_assembly
_atom_site_disorder_group
P1 P 0.87890(5) 0.68825(2) 0.49197(2) 0.01326(10) Uani 1 1 d . . . . .
O1 O 0.81020(16) 0.74153(6) 0.55677(4) 0.01723(19) Uani 1 1 d . . . . .
O2 O 0.78812(16) 0.75772(6) 0.43291(4) 0.0176(2) Uani 1 1 d . . . . .
O3 O 1.13677(16) 0.66200(7) 0.49575(5) 0.0204(2) Uani 1 1 d . . . . .
O4 O 0.21375(17) 0.44710(6) 0.18603(5) 0.0212(2) Uani 1 1 d . . . . .
O5 O 0.85733(16) 0.63241(6) 0.17630(4) 0.01787(19) Uani 1 1 d . . . . .
N1 N 0.54161(18) 0.53693(7) 0.18158(5) 0.0139(2) Uani 1 1 d . . . . .
C1 C 0.6696(3) 0.66236(10) 0.65394(7) 0.0263(3) Uani 1 1 d . . . . .
H1A H 0.627020 0.609743 0.625643 0.039 Uiso 1 1 calc R U . . .
H1B H 0.527857 0.701748 0.650282 0.039 Uiso 1 1 calc R U . . .
H1C H 0.716795 0.645427 0.702958 0.039 Uiso 1 1 calc R U . . .
C2 C 0.8793(2) 0.70848(10) 0.62788(7) 0.0212(3) Uani 1 1 d . . . . .
H2A H 0.933202 0.758071 0.659446 0.025 Uiso 1 1 calc R U . . .
H2B H 1.018549 0.667313 0.628551 0.025 Uiso 1 1 calc R U . . .
C3 C 0.7330(3) 0.81134(9) 0.31486(7) 0.0221(3) Uani 1 1 d . . . . .
H3A H 0.801598 0.812620 0.270643 0.033 Uiso 1 1 calc R U . . .
H3B H 0.725612 0.871202 0.333057 0.033 Uiso 1 1 calc R U . . .
H3C H 0.567580 0.786409 0.306870 0.033 Uiso 1 1 calc R U . . .
C4 C 0.8926(2) 0.75582(9) 0.36703(6) 0.0174(3) Uani 1 1 d . . . . .
H4A H 0.897918 0.694773 0.349705 0.021 Uiso 1 1 calc R U . . .
H4B H 1.061702 0.779313 0.374325 0.021 Uiso 1 1 calc R U . . .
C5 C 0.6726(2) 0.59534(8) 0.47796(6) 0.0152(2) Uani 1 1 d . . . . .
H5A H 0.743805 0.544560 0.505657 0.018 Uiso 1 1 calc R U . . .
H5B H 0.514489 0.610227 0.493921 0.018 Uiso 1 1 calc R U . . .
C6 C 0.6301(2) 0.57135(8) 0.40120(6) 0.0141(2) Uani 1 1 d . . . . .
C7 C 0.8021(2) 0.52374(8) 0.36979(6) 0.0151(2) Uani 1 1 d . . . . .
H7 H 0.940634 0.499347 0.397999 0.018 Uiso 1 1 calc R U . . .
C8 C 0.7726(2) 0.51167(8) 0.29762(6) 0.0152(2) Uani 1 1 d . . . . .
H8 H 0.890316 0.479482 0.276389 0.018 Uiso 1 1 calc R U . . .
C9 C 0.5686(2) 0.54737(8) 0.25706(6) 0.0141(2) Uani 1 1 d . . . . .
C10 C 0.3912(2) 0.59240(8) 0.28710(6) 0.0159(2) Uani 1 1 d . . . . .
H10 H 0.250126 0.614957 0.258878 0.019 Uiso 1 1 calc R U . . .
C11 C 0.4233(2) 0.60403(8) 0.35930(6) 0.0159(2) Uani 1 1 d . . . . .
H11 H 0.302456 0.634696 0.380408 0.019 Uiso 1 1 calc R U . . .
C12 C 0.3540(2) 0.48109(8) 0.15087(6) 0.0144(2) Uani 1 1 d . . . . .
C13 C 0.7069(2) 0.58280(8) 0.14550(6) 0.0138(2) Uani 1 1 d . . . . .
C14 C 0.6860(2) 0.56691(8) 0.06893(6) 0.0133(2) Uani 1 1 d . . . . .
C15 C 0.8434(2) 0.60929(8) 0.03030(6) 0.0150(2) Uani 1 1 d . . . . .
H15 H 0.960823 0.649588 0.052485 0.018 Uiso 1 1 calc R U . . .
C16 C 0.8303(2) 0.59294(8) -0.04181(6) 0.0153(2) Uani 1 1 d . . . . .
H16 H 0.939894 0.621895 -0.068154 0.018 Uiso 1 1 calc R U . . .
C17 C 0.6587(2) 0.53491(8) -0.07456(6) 0.0137(2) Uani 1 1 d . . . . .
C18 C 0.4930(2) 0.49190(8) -0.03638(6) 0.0128(2) Uani 1 1 d . . . . .

loop_
_atom_site_aniso_label
_atom_site_aniso_U_11
_atom_site_aniso_U_22
_atom_site_aniso_U_33
_atom_site_aniso_U_23
_atom_site_aniso_U_13
_atom_site_aniso_U_12
P1 0.01327(17) 0.01502(17) 0.01156(16) -0.00067(11) 0.00200(11) 0.00094(10)
O1 0.0228(5) 0.0171(4) 0.0121(4) -0.0006(3) 0.0035(3) 0.0014(3)
O2 0.0207(4) 0.0189(4) 0.0142(4) 0.0021(3) 0.0061(3) 0.0037(3)
O3 0.0150(4) 0.0267(5) 0.0194(4) -0.0007(4) 0.0022(3) 0.0017(4)
O4 0.0224(5) 0.0273(5) 0.0146(4) -0.0015(4) 0.0053(3) -0.0092(4)
O5 0.0190(4) 0.0199(5) 0.0142(4) -0.0014(3) 0.0003(3) -0.0054(3)
N1 0.0145(5) 0.0168(5) 0.0104(5) -0.0010(4) 0.0018(4) -0.0018(4)
C1 0.0301(7) 0.0300(8) 0.0194(6) 0.0037(6) 0.0062(5) -0.0045(6)
C2 0.0244(7) 0.0264(7) 0.0122(6) -0.0006(5) 0.0004(5) -0.0027(5)
C3 0.0246(7) 0.0241(7) 0.0183(6) 0.0054(5) 0.0056(5) 0.0033(5)
C4 0.0197(6) 0.0185(6) 0.0152(6) 0.0017(5) 0.0072(5) 0.0011(5)
C5 0.0152(6) 0.0182(6) 0.0121(5) -0.0003(5) 0.0018(4) -0.0011(4)
C6 0.0149(6) 0.0148(6) 0.0127(5) 0.0003(4) 0.0023(4) -0.0030(4)
C7 0.0150(6) 0.0151(6) 0.0146(6) 0.0004(5) -0.0003(4) 0.0013(4)
C8 0.0155(6) 0.0150(6) 0.0154(6) -0.0013(5) 0.0032(4) 0.0002(4)
C9 0.0161(6) 0.0153(6) 0.0109(5) -0.0009(4) 0.0017(4) -0.0032(4)
C10 0.0135(6) 0.0194(6) 0.0144(6) -0.0001(5) 0.0005(4) 0.0001(4)
C11 0.0132(5) 0.0193(6) 0.0157(6) -0.0018(5) 0.0036(4) 0.0003(4)
C12 0.0141(6) 0.0155(6) 0.0137(6) -0.0001(4) 0.0019(4) -0.0011(4)
C13 0.0134(5) 0.0139(6) 0.0139(6) 0.0003(4) 0.0013(4) 0.0007(4)
C14 0.0134(5) 0.0134(6) 0.0129(6) -0.0001(4) 0.0007(4) 0.0010(4)
C15 0.0144(6) 0.0150(6) 0.0151(6) -0.0009(5) 0.0005(4) -0.0023(4)
C16 0.0143(6) 0.0167(6) 0.0151(6) 0.0010(5) 0.0030(4) -0.0027(4)
C17 0.0141(5) 0.0143(6) 0.0124(5) 0.0003(4) 0.0013(4) 0.0006(4)
C18 0.0125(5) 0.0123(5) 0.0135(6) 0.0003(4) 0.0014(4) 0.0011(4)

loop_
_atom_type_symbol
_atom_type_description
_atom_type_scat_dispersion_real
_atom_type_scat_dispersion_imag
_atom_type_scat_source
C C 0.0181 0.0091 'International Tables Vol C Tables 4.2.6.8 and 6.1.1.4'
H H 0.0000 0.0000 'International Tables Vol C Tables 4.2.6.8 and 6.1.1.4'
N N 0.0311 0.0180 'International Tables Vol C Tables 4.2.6.8 and 6.1.1.4'
O O 0.0492 0.0322 'International Tables Vol C Tables 4.2.6.8 and 6.1.1.4'
P P 0.2955 0.4335 'International Tables Vol C Tables 4.2.6.8 and 6.1.1.4'

loop_
_exptl_crystal_face_index_h
_exptl_crystal_face_index_k
_exptl_crystal_face_index_l
_exptl_crystal_face_perp_dist
0 2 -12 0.0570
0 -2 12 0.0430
3 0 -5 0.1790
-4 1 3 0.3706
0 -7 -8 0.0382
0 7 8 0.0307
4 -1 -1 0.1854
3 -5 -5 0.1573
3 4 4 0.1553
0 -10 -3 0.0328
0 10 3 0.0271
-3 -3 -3 0.3405
2 -1 -11 0.1276
3 -1 4 0.1695
0 -10 1 0.0338
0 10 -1 0.0271
0 -10 1 0.0318
0 7 -9 0.0384
3 3 -6 0.1625
0 -7 8 0.0374
3 1 -9 0.1455
0 -9 -4 0.0299
0 -8 7 0.0291

loop_
_geom_angle_atom_site_label_1
_geom_angle_atom_site_label_2
_geom_angle_atom_site_label_3
_geom_angle
_geom_angle_site_symmetry_1
_geom_angle_site_symmetry_3
_geom_angle_publ_flag
O1 P1 O2 98.00(5) . . ?
O1 P1 C5 107.77(5) . . ?
O2 P1 C5 106.57(5) . . ?
O3 P1 O1 115.89(5) . . ?
O3 P1 O2 115.14(5) . . ?
O3 P1 C5 112.20(6) . . ?
C2 O1 P1 120.38(8) . . ?
C4 O2 P1 119.15(8) . . ?
C12 N1 C9 117.17(10) . . ?
C12 N1 C13 125.55(10) . . ?
C13 N1 C9 117.27(10) . . ?
H1A C1 H1B 109.5 . . ?
H1A C1 H1C 109.5 . . ?
H1B C1 H1C 109.5 . . ?
C2 C1 H1A 109.5 . . ?
C2 C1 H1B 109.5 . . ?
C2 C1 H1C 109.5 . . ?
O1 C2 C1 111.33(11) . . ?
O1 C2 H2A 109.4 . . ?
O1 C2 H2B 109.4 . . ?
C1 C2 H2A 109.4 . . ?
C1 C2 H2B 109.4 . . ?
H2A C2 H2B 108.0 . . ?
H3A C3 H3B 109.5 . . ?
H3A C3 H3C 109.5 . . ?
H3B C3 H3C 109.5 . . ?
C4 C3 H3A 109.5 . . ?
C4 C3 H3B 109.5 . . ?
C4 C3 H3C 109.5 . . ?
O2 C4 C3 107.78(10) . . ?
O2 C4 H4A 110.2 . . ?
O2 C4 H4B 110.2 . . ?
C3 C4 H4A 110.2 . . ?
C3 C4 H4B 110.2 . . ?
H4A C4 H4B 108.5 . . ?
P1 C5 H5A 109.6 . . ?
P1 C5 H5B 109.6 . . ?
H5A C5 H5B 108.2 . . ?
C6 C5 P1 110.12(8) . . ?
C6 C5 H5A 109.6 . . ?
C6 C5 H5B 109.6 . . ?
C7 C6 C5 121.85(11) . . ?
C11 C6 C5 119.01(11) . . ?
C11 C6 C7 118.91(11) . . ?
C6 C7 H7 119.7 . . ?
C8 C7 C6 120.68(11) . . ?
C8 C7 H7 119.7 . . ?
C7 C8 H8 120.5 . . ?
C9 C8 C7 119.04(11) . . ?
C9 C8 H8 120.5 . . ?
C8 C9 N1 119.00(11) . . ?
C10 C9 N1 119.56(11) . . ?
C10 C9 C8 121.43(11) . . ?
C9 C10 H10 120.6 . . ?
C9 C10 C11 118.86(11) . . ?
C11 C10 H10 120.6 . . ?
C6 C11 H11 119.5 . . ?
C10 C11 C6 121.02(11) . . ?
C10 C11 H11 119.5 . . ?
O4 C12 N1 120.77(11) . . ?
O4 C12 C17 122.56(11) . 3_665 ?
N1 C12 C17 116.66(10) . 3_665 ?
O5 C13 N1 120.81(11) . . ?
O5 C13 C14 122.79(11) . . ?
N1 C13 C14 116.40(10) . . ?
C15 C14 C13 119.52(11) . . ?
C15 C14 C18 120.58(11) . 3_665 ?
C18 C14 C13 119.90(11) 3_665 . ?
C14 C15 H15 119.9 . . ?
C14 C15 C16 120.11(11) . . ?
C16 C15 H15 119.9 . . ?
C15 C16 H16 119.9 . . ?
C17 C16 C15 120.28(11) . . ?
C17 C16 H16 119.9 . . ?
C16 C17 C12 119.60(11) . 3_665 ?
C16 C17 C18 120.65(11) . . ?
C18 C17 C12 119.74(10) . 3_665 ?
C14 C18 C18 119.33(13) 3_665 3_665 ?
C17 C18 C14 121.64(11) . 3_665 ?
C17 C18 C18 119.03(13) . 3_665 ?

loop_
_geom_bond_atom_site_label_1
_geom_bond_atom_site_label_2
_geom_bond_distance
_geom_bond_site_symmetry_2
_geom_bond_publ_flag
P1 O1 1.5799(9) . ?
P1 O2 1.5846(9) . ?
P1 O3 1.4687(9) . ?
P1 C5 1.8122(13) . ?
O1 C2 1.4616(15) . ?
O2 C4 1.4665(14) . ?
O4 C12 1.2127(15) . ?
O5 C13 1.2149(15) . ?
N1 C9 1.4518(14) . ?
N1 C12 1.4054(15) . ?
N1 C13 1.4063(15) . ?
C1 H1A 0.9800 . ?
C1 H1B 0.9800 . ?
C1 H1C 0.9800 . ?
C1 C2 1.4974(19) . ?
C2 H2A 0.9900 . ?
C2 H2B 0.9900 . ?
C3 H3A 0.9800 . ?
C3 H3B 0.9800 . ?
C3 H3C 0.9800 . ?
C3 C4 1.5027(18) . ?
C4 H4A 0.9900 . ?
C4 H4B 0.9900 . ?
C5 H5A 0.9900 . ?
C5 H5B 0.9900 . ?
C5 C6 1.5118(16) . ?
C6 C7 1.3968(17) . ?
C6 C11 1.3950(17) . ?
C7 H7 0.9500 . ?
C7 C8 1.3916(17) . ?
C8 H8 0.9500 . ?
C8 C9 1.3890(17) . ?
C9 C10 1.3854(17) . ?
C10 H10 0.9500 . ?
C10 C11 1.3908(17) . ?
C11 H11 0.9500 . ?
C12 C17 1.4842(16) 3_665 ?
C13 C14 1.4856(16) . ?
C14 C15 1.3799(17) . ?
C14 C18 1.4138(17) 3_665 ?
C15 H15 0.9500 . ?
C15 C16 1.4051(17) . ?
C16 H16 0.9500 . ?
C16 C17 1.3822(17) . ?
C17 C18 1.4117(16) . ?
C18 C18 1.417(2) 3_665 ?

loop_
_geom_torsion_atom_site_label_1
_geom_torsion_atom_site_label_2
_geom_torsion_atom_site_label_3
_geom_torsion_atom_site_label_4
_geom_torsion
_geom_torsion_site_symmetry_1
_geom_torsion_site_symmetry_2
_geom_torsion_site_symmetry_3
_geom_torsion_site_symmetry_4
_geom_torsion_publ_flag
P1 O1 C2 C1 -98.67(12) . . . . ?
P1 O2 C4 C3 165.81(9) . . . . ?
P1 C5 C6 C7 78.36(13) . . . . ?
P1 C5 C6 C11 -96.05(12) . . . . ?
O1 P1 O2 C4 156.63(9) . . . . ?
O1 P1 C5 C6 149.78(8) . . . . ?
O2 P1 O1 C2 -174.25(9) . . . . ?
O2 P1 C5 C6 45.42(10) . . . . ?
O3 P1 O1 C2 -51.21(11) . . . . ?
O3 P1 O2 C4 33.05(11) . . . . ?
O3 P1 C5 C6 -81.46(9) . . . . ?
O5 C13 C14 C15 0.39(18) . . . . ?
O5 C13 C14 C18 179.82(11) . . . 3_665 ?
N1 C9 C10 C11 -178.17(11) . . . . ?
N1 C13 C14 C15 -179.57(11) . . . . ?
N1 C13 C14 C18 -0.13(16) . . . 3_665 ?
C5 P1 O1 C2 75.42(10) . . . . ?
C5 P1 O2 C4 -92.06(9) . . . . ?
C5 C6 C7 C8 -172.14(11) . . . . ?
C5 C6 C11 C10 172.36(11) . . . . ?
C6 C7 C8 C9 -0.29(18) . . . . ?
C7 C6 C11 C10 -2.22(18) . . . . ?
C7 C8 C9 N1 178.24(11) . . . . ?
C7 C8 C9 C10 -1.85(18) . . . . ?
C8 C9 C10 C11 1.92(19) . . . . ?
C9 N1 C12 O4 3.74(17) . . . . ?
C9 N1 C12 C17 -175.05(10) . . . 3_665 ?
C9 N1 C13 O5 -3.62(17) . . . . ?
C9 N1 C13 C14 176.34(10) . . . . ?
C9 C10 C11 C6 0.15(19) . . . . ?
C11 C6 C7 C8 2.28(18) . . . . ?
C12 N1 C9 C8 110.34(13) . . . . ?
C12 N1 C9 C10 -69.57(15) . . . . ?
C12 N1 C13 O5 177.07(11) . . . . ?
C12 N1 C13 C14 -2.97(17) . . . . ?
C12 C17 C18 C14 0.32(18) 3_665 . . 3_665 ?
C12 C17 C18 C18 -179.81(13) 3_665 . . 3_665 ?
C13 N1 C9 C8 -69.03(15) . . . . ?
C13 N1 C9 C10 111.06(13) . . . . ?
C13 N1 C12 O4 -176.95(12) . . . . ?
C13 N1 C12 C17 4.26(17) . . . 3_665 ?
C13 C14 C15 C16 178.16(11) . . . . ?
C14 C15 C16 C17 0.50(19) . . . . ?
C15 C16 C17 C12 179.51(11) . . . 3_665 ?
C15 C16 C17 C18 0.59(18) . . . . ?
C16 C17 C18 C14 179.24(11) . . . 3_665 ?
C16 C17 C18 C18 -0.9(2) . . . 3_665 ?
C18 C14 C15 C16 -1.27(18) 3_665 . . . ?
